data_7710010
loop_
_publ_author_name
'Gao, Yan-Li'
'Nishihara, Sadafumi'
'Suzuki, Takashi'
'Umeo, Kazunori'
'Inoue, Katsuya'
'Kurmoo, Mohamedally'

_publ_section_title
;
 Ferroelastic-like transition and solvents affect the magnetism of a
 copper--organic radical one-dimensional coordination polymer
;
_journal_name_full 'Dalton Transactions'
_journal_paper_doi 10.1039/D2DT00135G
_journal_year 2022
_chemical_formula_sum 'C51 H36 Cl2 Cu3 F36 N4 O16'
_chemical_formula_weight 1906.36
_space_group_IT_number 2
_space_group_name_Hall '-P 1'
_space_group_name_H-M_alt 'P -1'
_symmetry_cell_setting triclinic
_symmetry_space_group_name_H-M 'P -1'
_atom_sites_solution_hydrogens geom
_atom_sites_solution_primary direct
_atom_sites_solution_secondary difmap
_audit_creation_method SHELXL-97
_audit_update_record
;
2017-07-05 deposited with the CCDC.	2022-03-29 downloaded from the CCDC.
;
_cell_angle_alpha 86.3960(10)
_cell_angle_beta 82.8850(10)
_cell_angle_gamma 86.2530(10)
_cell_formula_units_Z 2
_cell_length_a 11.8309(5)
_cell_length_b 12.9886(6)
_cell_length_c 23.2570(10)
_cell_measurement_reflns_used 9825
_cell_measurement_temperature 296(2)
_cell_measurement_theta_max 28.07
_cell_measurement_theta_min 2.92
_cell_volume 3533.3(3)
_computing_cell_refinement 'Bruker SAINT'
_computing_data_collection 'Bruker APEX2'
_computing_data_reduction 'Bruker SAINT'
_computing_molecular_graphics 'Bruker SHELXTL'
_computing_publication_material 'Bruker SHELXTL'
_computing_structure_refinement 'SHELXL-97 (Sheldrick, 1997)'
_computing_structure_solution 'SHELXS-97 (Sheldrick, 1990)'
_diffrn_ambient_temperature 296(2)
_diffrn_measured_fraction_theta_full 0.997
_diffrn_measured_fraction_theta_max 0.997
_diffrn_measurement_device_type 'Bruker APEX-II CCD'
_diffrn_measurement_method '\f and \w scans'
_diffrn_radiation_monochromator graphite
_diffrn_radiation_source 'fine-focus sealed tube'
_diffrn_radiation_type MoK\a
_diffrn_radiation_wavelength 0.71073
_diffrn_reflns_av_R_equivalents 0.0263
_diffrn_reflns_av_sigmaI/netI 0.0194
_diffrn_reflns_limit_h_max 15
_diffrn_reflns_limit_h_min -15
_diffrn_reflns_limit_k_max 17
_diffrn_reflns_limit_k_min -17
_diffrn_reflns_limit_l_max 30
_diffrn_reflns_limit_l_min -30
_diffrn_reflns_number 92780
_diffrn_reflns_theta_full 28.25
_diffrn_reflns_theta_max 28.25
_diffrn_reflns_theta_min 2.69
_diffrn_standards_number 0
_exptl_absorpt_coefficient_mu 1.130
_exptl_absorpt_correction_T_max 0.6363
_exptl_absorpt_correction_T_min 0.5505
_exptl_crystal_colour dark-green
_exptl_crystal_density_diffrn 1.792
_exptl_crystal_density_method 'not measured'
_exptl_crystal_description block
_exptl_crystal_F_000 1886
_exptl_crystal_size_max 0.60
_exptl_crystal_size_mid 0.50
_exptl_crystal_size_min 0.44
_refine_diff_density_max 1.250
_refine_diff_density_min -1.180
_refine_diff_density_rms 0.073
_refine_ls_extinction_method none
_refine_ls_goodness_of_fit_ref 1.048
_refine_ls_hydrogen_treatment mixed
_refine_ls_matrix_type full
_refine_ls_number_parameters 1020
_refine_ls_number_reflns 17433
_refine_ls_number_restraints 0
_refine_ls_restrained_S_all 1.048
_refine_ls_R_factor_all 0.0785
_refine_ls_R_factor_gt 0.0592
_refine_ls_shift/su_max 0.002
_refine_ls_shift/su_mean 0.000
_refine_ls_structure_factor_coef Fsqd
_refine_ls_weighting_details 'calc w=1/[\s^2^(Fo^2^)+(0.0853P)^2^+4.3137P] where P=(Fo^2^+2Fc^2^)/3'
_refine_ls_weighting_scheme calc
_refine_ls_wR_factor_gt 0.1620
_refine_ls_wR_factor_ref 0.1806
_reflns_number_gt 13202
_reflns_number_total 17433
_reflns_threshold_expression >2sigma(I)
_cod_data_source_file d2dt00135g2.cif
_cod_data_source_block BB296K
_cod_original_sg_symbol_H-M P-1
_cod_database_code 7710010

loop_
_symmetry_equiv_pos_as_xyz
'x, y, z'
'-x, -y, -z'

loop_
_atom_site_label
_atom_site_type_symbol
_atom_site_fract_x
_atom_site_fract_y
_atom_site_fract_z
_atom_site_U_iso_or_equiv
_atom_site_adp_type
_atom_site_occupancy
_atom_site_symmetry_multiplicity
_atom_site_calc_flag
_atom_site_refinement_flags
_atom_site_disorder_assembly
_atom_site_disorder_group
Cu3 Cu 0.5000 1.0000 0.5000 0.05071(15) Uani 1 2 d S . .
Cu1 Cu 0.92548(4) 0.62609(3) 0.759820(18) 0.05124(12) Uani 1 1 d . . .
Cu4 Cu 0.43326(4) 0.53944(3) 0.757645(18) 0.05635(13) Uani 1 1 d . . .
Cu2 Cu 0.5000 1.0000 1.0000 0.05814(17) Uani 1 2 d S . .
O4 O 0.57604(19) 0.56164(14) 0.70126(8) 0.0401(4) Uani 1 1 d . . .
O1 O 0.76060(19) 0.59705(16) 0.81736(9) 0.0437(5) Uani 1 1 d . . .
O12 O 0.4299(2) 0.91256(18) 0.45286(11) 0.0510(5) Uani 1 1 d . . .
O3 O 0.5639(2) 0.86157(16) 0.58370(10) 0.0543(6) Uani 1 1 d . . .
O11 O 0.3562(2) 1.03850(19) 0.54395(11) 0.0529(6) Uani 1 1 d . . .
O7 O 0.8945(2) 0.70880(19) 0.69021(11) 0.0552(6) Uani 1 1 d . . .
O8 O 0.9410(3) 0.74788(19) 0.80143(11) 0.0600(6) Uani 1 1 d . . .
O13 O 0.5232(2) 0.43456(18) 0.79542(11) 0.0586(6) Uani 1 1 d . . .
N3 N 0.5660(2) 0.76680(18) 0.60145(10) 0.0379(5) Uani 1 1 d . . .
O10 O 0.4204(2) 1.04976(19) 0.93563(11) 0.0580(6) Uani 1 1 d . . .
O5 O 1.0208(2) 0.54723(19) 0.81117(11) 0.0577(6) Uani 1 1 d . . .
O6 O 0.9038(2) 0.50691(18) 0.71848(10) 0.0571(6) Uani 1 1 d . . .
N4 N 0.5755(2) 0.62612(17) 0.65666(10) 0.0353(5) Uani 1 1 d . . .
O14 O 0.3517(2) 0.4284(2) 0.71906(11) 0.0595(6) Uani 1 1 d . . .
O15 O 0.3525(2) 0.6515(2) 0.71965(10) 0.0607(7) Uani 1 1 d . . .
N1 N 0.7163(2) 0.64906(18) 0.86080(10) 0.0378(5) Uani 1 1 d . . .
O9 O 0.3732(3) 0.9229(2) 1.03540(12) 0.0636(7) Uani 1 1 d . . .
O2 O 0.5751(3) 0.85460(19) 0.92785(10) 0.0629(7) Uani 1 1 d . . .
N2 N 0.6318(2) 0.77177(19) 0.91334(10) 0.0425(5) Uani 1 1 d . . .
O16 O 0.3727(3) 0.5848(2) 0.83489(10) 0.0656(7) Uani 1 1 d . . .
F25 F 0.3164(2) 0.8343(3) 0.66214(13) 0.0979(10) Uani 1 1 d . . .
F30 F 0.7097(2) 0.3258(2) 0.82129(14) 0.0859(8) Uani 1 1 d . . .
F14 F 0.1939(3) 0.8616(2) 1.10837(12) 0.0941(9) Uani 1 1 d . . .
F11 F 0.8429(3) 0.9253(2) 0.86293(14) 0.0966(9) Uani 1 1 d . . .
F22 F 0.1850(2) 0.8262(3) 0.40931(16) 0.1026(10) Uani 1 1 d . . .
F23 F 0.3314(3) 0.8696(3) 0.35674(13) 0.1091(11) Uani 1 1 d . . .
F27 F 0.1878(3) 0.8811(3) 0.72919(14) 0.1092(12) Uani 1 1 d . . .
F21 F 0.0628(2) 1.0633(3) 0.54958(17) 0.1092(11) Uani 1 1 d . . .
F31 F 0.5714(3) 0.2665(3) 0.87435(12) 0.1076(11) Uani 1 1 d . . .
F6 F 0.7836(3) 0.3483(3) 0.69122(16) 0.1031(10) Uani 1 1 d . . .
C7 C 0.5741(2) 0.7297(2) 0.65651(11) 0.0340(5) Uani 1 1 d . . .
F32 F 0.6465(4) 0.1875(2) 0.79989(18) 0.1221(14) Uani 1 1 d . . .
F13 F 0.2282(4) 0.7530(2) 1.04553(14) 0.1149(13) Uani 1 1 d . . .
C1 C 0.6174(2) 0.7415(2) 0.75711(11) 0.0348(5) Uani 1 1 d . . .
H1 H 0.6369 0.6709 0.7582 0.042 Uiso 1 1 calc R . .
C6 C 0.5815(3) 0.7899(2) 0.70680(12) 0.0364(6) Uani 1 1 d . . .
F24 F 0.3405(4) 0.7408(2) 0.41717(18) 0.1208(14) Uani 1 1 d . . .
C2 C 0.6247(2) 0.7969(2) 0.80588(12) 0.0363(5) Uani 1 1 d . . .
F12 F 1.0204(3) 0.8928(3) 0.85769(19) 0.1245(14) Uani 1 1 d . . .
F8 F 0.8144(3) 0.7998(3) 0.59742(15) 0.1249(15) Uani 1 1 d . . .
C10 C 0.5484(3) 0.6837(2) 0.56199(12) 0.0404(6) Uani 1 1 d . . .
C8 C 0.6587(2) 0.7412(2) 0.85829(11) 0.0359(5) Uani 1 1 d . . .
C37 C 0.2611(3) 1.0146(2) 0.53274(15) 0.0469(7) Uani 1 1 d . . .
F7 F 0.9822(3) 0.8418(3) 0.59215(14) 0.1149(12) Uani 1 1 d . . .
F10 F 0.9548(4) 1.0111(2) 0.80269(16) 0.1264(15) Uani 1 1 d . . .
F5 F 0.9453(4) 0.3474(3) 0.64413(16) 0.1495(19) Uani 1 1 d . . .
F4 F 0.9110(4) 0.2410(2) 0.71559(19) 0.1286(15) Uani 1 1 d . . .
F33 F 0.2826(4) 0.6007(3) 0.94144(12) 0.1324(15) Uani 1 1 d . . .
F20 F 0.1737(3) 1.1631(3) 0.5753(2) 0.1388(18) Uani 1 1 d . . .
C12 C 0.7099(3) 0.6015(2) 0.92166(12) 0.0448(7) Uani 1 1 d . . .
C47 C 0.5313(3) 0.3408(2) 0.78475(14) 0.0492(7) Uani 1 1 d . . .
C39 C 0.3246(3) 0.9043(2) 0.45471(14) 0.0448(7) Uani 1 1 d . . .
C9 C 0.5914(3) 0.5864(2) 0.59717(12) 0.0432(6) Uani 1 1 d . . .
C27 C 0.8922(3) 0.8055(3) 0.68513(17) 0.0527(8) Uani 1 1 d . . .
F26 F 0.1603(3) 0.7618(3) 0.67813(18) 0.1236(13) Uani 1 1 d . . .
C38 C 0.2381(3) 0.9496(3) 0.49125(16) 0.0510(8) Uani 1 1 d . . .
H38 H 0.1629 0.9364 0.4881 0.061 Uiso 1 1 calc R . .
C11 C 0.6852(3) 0.6993(3) 0.95670(13) 0.0482(7) Uani 1 1 d . . .
C5 C 0.5546(3) 0.8965(2) 0.70527(14) 0.0526(8) Uani 1 1 d . . .
H5 H 0.5310 0.9305 0.6720 0.063 Uiso 1 1 calc R . .
C42 C 0.2900(3) 0.7205(3) 0.74511(15) 0.0505(7) Uani 1 1 d . . .
F9 F 0.8532(5) 0.9473(3) 0.62110(18) 0.1485(18) Uani 1 1 d . . .
C3 C 0.5968(3) 0.9027(2) 0.80386(14) 0.0505(8) Uani 1 1 d . . .
H3 H 0.6005 0.9406 0.8361 0.061 Uiso 1 1 calc R . .
C40 C 0.2946(4) 0.8340(3) 0.40919(19) 0.0608(9) Uani 1 1 d . . .
C29 C 0.9261(3) 0.8394(3) 0.78165(17) 0.0536(8) Uani 1 1 d . . .
C49 C 0.3862(4) 0.3358(3) 0.72081(15) 0.0563(8) Uani 1 1 d . . .
C44 C 0.3067(3) 0.6623(3) 0.84390(15) 0.0581(9) Uani 1 1 d . . .
C34 C 0.3217(3) 1.0294(3) 0.92902(16) 0.0549(8) Uani 1 1 d . . .
F28 F 0.1777(4) 0.7283(5) 0.91905(14) 0.168(2) Uani 1 1 d . . .
F18 F 0.1730(4) 1.0875(4) 0.8733(2) 0.154(2) Uani 1 1 d . . .
C32 C 0.2799(4) 0.9214(3) 1.01585(17) 0.0592(9) Uani 1 1 d . . .
C24 C 0.9298(3) 0.4159(3) 0.73495(16) 0.0556(8) Uani 1 1 d . . .
F3 F 1.0636(5) 0.3216(4) 0.8870(2) 0.170(2) Uani 1 1 d . . .
F29 F 0.3515(4) 0.7418(4) 0.92408(17) 0.1453(17) Uani 1 1 d . . .
C4 C 0.5634(4) 0.9507(2) 0.75361(16) 0.0625(10) Uani 1 1 d . . .
H4 H 0.5464 1.0217 0.7522 0.075 Uiso 1 1 calc R . .
F2 F 1.2050(3) 0.3902(5) 0.8437(2) 0.167(2) Uani 1 1 d . . .
C22 C 1.0305(3) 0.4505(3) 0.81470(17) 0.0559(8) Uani 1 1 d . . .
C36 C 0.1614(3) 1.0672(3) 0.57041(19) 0.0630(9) Uani 1 1 d . . .
C28 C 0.9018(3) 0.8736(3) 0.72716(18) 0.0577(9) Uani 1 1 d . . .
H28 H 0.8916 0.9442 0.7185 0.069 Uiso 1 1 calc R . .
C16 C 0.6155(4) 0.7037(3) 0.50296(14) 0.0577(9) Uani 1 1 d . . .
H16 H 0.6140 0.6449 0.4801 0.087 Uiso 1 1 calc R . .
H16A H 0.6931 0.7154 0.5077 0.087 Uiso 1 1 calc R . .
H16B H 0.5820 0.7636 0.4837 0.087 Uiso 1 1 calc R . .
C48 C 0.4730(4) 0.2893(3) 0.74890(17) 0.0628(9) Uani 1 1 d . . .
H34 H 0.4934 0.2199 0.7435 0.075 Uiso 1 1 calc R . .
F17 F 0.3188(5) 1.1624(4) 0.8577(3) 0.193(3) Uani 1 1 d . . .
F19 F 0.1465(4) 1.0226(4) 0.62104(16) 0.158(2) Uani 1 1 d . . .
C14 C 0.5219(4) 0.4927(3) 0.59627(16) 0.0649(11) Uani 1 1 d . . .
H14 H 0.5518 0.4373 0.6203 0.097 Uiso 1 1 calc R . .
H14A H 0.5260 0.4717 0.5572 0.097 Uiso 1 1 calc R . .
H14B H 0.4438 0.5099 0.6108 0.097 Uiso 1 1 calc R . .
C30 C 0.9380(4) 0.9194(3) 0.8261(2) 0.0706(11) Uani 1 1 d . . .
C15 C 0.4208(3) 0.6885(3) 0.55740(16) 0.0580(9) Uani 1 1 d . . .
H15 H 0.3962 0.7572 0.5449 0.087 Uiso 1 1 calc R . .
H15A H 0.3803 0.6704 0.5946 0.087 Uiso 1 1 calc R . .
H15B H 0.4055 0.6408 0.5298 0.087 Uiso 1 1 calc R . .
C46 C 0.6156(4) 0.2781(3) 0.81981(18) 0.0617(9) Uani 1 1 d . . .
F1 F 1.0992(5) 0.4645(4) 0.9048(2) 0.175(2) Uani 1 1 d . . .
F15 F 0.0938(4) 0.8664(5) 1.0395(2) 0.192(3) Uani 1 1 d . . .
C20 C 0.6106(4) 0.5303(3) 0.92751(17) 0.0612(9) Uani 1 1 d . . .
H20 H 0.5413 0.5706 0.9223 0.092 Uiso 1 1 calc R . .
H20A H 0.6034 0.4958 0.9654 0.092 Uiso 1 1 calc R . .
H20B H 0.6247 0.4801 0.8985 0.092 Uiso 1 1 calc R . .
C18 C 0.7936(4) 0.7483(4) 0.96853(19) 0.0709(11) Uani 1 1 d . . .
H18 H 0.8472 0.7492 0.9340 0.106 Uiso 1 1 calc R . .
H18A H 0.8266 0.7087 0.9991 0.106 Uiso 1 1 calc R . .
H18B H 0.7748 0.8177 0.9799 0.106 Uiso 1 1 calc R . .
C19 C 0.8192(4) 0.5393(3) 0.92997(16) 0.0666(10) Uani 1 1 d . . .
H19 H 0.8243 0.4786 0.9080 0.100 Uiso 1 1 calc R . .
H19A H 0.8201 0.5193 0.9704 0.100 Uiso 1 1 calc R . .
H19B H 0.8830 0.5803 0.9168 0.100 Uiso 1 1 calc R . .
F35 F 0.3267(7) 0.2952(5) 0.63454(18) 0.212(3) Uani 1 1 d . . .
C17 C 0.6036(4) 0.6870(3) 1.01163(15) 0.0702(11) Uani 1 1 d . . .
H17 H 0.5930 0.7513 1.0303 0.105 Uiso 1 1 calc R . .
H17A H 0.6344 0.6346 1.0373 0.105 Uiso 1 1 calc R . .
H17B H 0.5316 0.6672 1.0023 0.105 Uiso 1 1 calc R . .
C43 C 0.2632(4) 0.7314(3) 0.80351(17) 0.0625(9) Uani 1 1 d . . .
H43 H 0.2145 0.7867 0.8163 0.075 Uiso 1 1 calc R . .
C23 C 0.9873(4) 0.3824(3) 0.7812(2) 0.0659(10) Uani 1 1 d . . .
H23 H 0.9973 0.3118 0.7901 0.079 Uiso 1 1 calc R . .
C21 C 1.1011(4) 0.4056(4) 0.8623(2) 0.0764(12) Uani 1 1 d . . .
C26 C 0.8819(4) 0.8495(3) 0.6237(2) 0.0695(11) Uani 1 1 d . . .
C35 C 0.2813(4) 1.0745(4) 0.8728(2) 0.0752(12) Uani 1 1 d . . .
C13 C 0.7179(4) 0.5571(4) 0.58416(19) 0.0693(11) Uani 1 1 d . . .
H13 H 0.7604 0.6177 0.5837 0.104 Uiso 1 1 calc R . .
H13A H 0.7325 0.5276 0.5470 0.104 Uiso 1 1 calc R . .
H13B H 0.7408 0.5076 0.6135 0.104 Uiso 1 1 calc R . .
C41 C 0.2392(4) 0.8014(4) 0.70353(18) 0.0692(11) Uani 1 1 d . . .
C25 C 0.8941(5) 0.3361(3) 0.6957(2) 0.0786(13) Uani 1 1 d . . .
C50 C 0.3207(5) 0.2683(4) 0.6863(2) 0.0767(12) Uani 1 1 d . . .
C33 C 0.2466(4) 0.9711(3) 0.96612(19) 0.0657(10) Uani 1 1 d . . .
H33 H 0.1728 0.9654 0.9573 0.079 Uiso 1 1 calc R . .
C31 C 0.1951(5) 0.8517(4) 1.0524(2) 0.0779(12) Uani 1 1 d . . .
C45 C 0.2755(5) 0.6834(5) 0.90794(19) 0.0836(14) Uani 1 1 d . . .
F34 F 0.3598(6) 0.1722(3) 0.6861(3) 0.203(3) Uani 1 1 d . . .
F36 F 0.2217(4) 0.2612(6) 0.7063(3) 0.216(4) Uani 1 1 d . . .
F16 F 0.3128(7) 1.0180(6) 0.83207(19) 0.253(5) Uani 1 1 d . . .
C51 C 0.0551(7) 0.5667(8) 0.5808(3) 0.144(3) Uani 1 1 d . . .
H51 H 0.0084 0.6124 0.6067 0.173 Uiso 1 1 calc R . .
H51A H 0.0099 0.5090 0.5757 0.173 Uiso 1 1 calc R . .
Cl1 Cl 0.0831(4) 0.6317(3) 0.51518(14) 0.242(2) Uani 1 1 d . . .
Cl2 Cl 0.1655(2) 0.5219(3) 0.6129(2) 0.264(2) Uani 1 1 d . . .

loop_
_atom_site_aniso_label
_atom_site_aniso_U_11
_atom_site_aniso_U_22
_atom_site_aniso_U_33
_atom_site_aniso_U_23
_atom_site_aniso_U_13
_atom_site_aniso_U_12
Cu3 0.0421(3) 0.0540(3) 0.0600(3) -0.0191(3) -0.0096(2) -0.0103(2)
Cu1 0.0715(3) 0.0392(2) 0.0435(2) -0.00467(15) -0.00901(19) 0.00013(18)
Cu4 0.0787(3) 0.0494(2) 0.0405(2) -0.00223(17) -0.0144(2) 0.0132(2)
Cu2 0.0659(4) 0.0549(3) 0.0540(3) 0.0120(3) -0.0149(3) -0.0063(3)
O4 0.0570(12) 0.0293(9) 0.0344(10) 0.0028(7) -0.0113(9) 0.0015(8)
O1 0.0583(13) 0.0398(10) 0.0326(10) -0.0073(8) -0.0049(9) 0.0058(9)
O12 0.0516(13) 0.0462(12) 0.0596(14) -0.0147(10) -0.0162(11) -0.0055(10)
O3 0.0918(18) 0.0333(10) 0.0393(11) 0.0061(8) -0.0185(11) -0.0035(11)
O11 0.0460(12) 0.0596(14) 0.0555(13) -0.0150(11) -0.0062(10) -0.0111(10)
O7 0.0674(15) 0.0498(13) 0.0485(13) 0.0012(10) -0.0093(11) -0.0039(11)
O8 0.0844(18) 0.0427(12) 0.0544(14) -0.0061(10) -0.0121(13) -0.0053(12)
O13 0.0863(18) 0.0417(12) 0.0500(13) 0.0008(10) -0.0233(12) 0.0053(12)
N3 0.0503(13) 0.0325(11) 0.0323(11) 0.0004(9) -0.0113(10) -0.0023(10)
O10 0.0688(16) 0.0510(13) 0.0537(14) 0.0077(11) -0.0121(12) -0.0014(12)
O5 0.0642(15) 0.0497(13) 0.0607(15) -0.0041(11) -0.0175(12) 0.0042(11)
O6 0.0792(17) 0.0454(13) 0.0469(13) -0.0101(10) -0.0086(12) 0.0027(12)
N4 0.0442(12) 0.0316(11) 0.0304(10) -0.0012(8) -0.0072(9) -0.0009(9)
O14 0.0720(16) 0.0546(14) 0.0549(14) -0.0010(11) -0.0163(12) -0.0115(12)
O15 0.0720(16) 0.0668(16) 0.0400(12) -0.0008(11) -0.0090(11) 0.0242(13)
N1 0.0482(13) 0.0374(12) 0.0283(10) -0.0030(9) -0.0067(9) -0.0017(10)
O9 0.0750(18) 0.0590(15) 0.0566(15) 0.0095(12) -0.0099(13) -0.0105(13)
O2 0.095(2) 0.0500(13) 0.0409(12) -0.0153(10) -0.0012(12) 0.0150(13)
N2 0.0600(15) 0.0375(12) 0.0299(11) -0.0069(9) -0.0034(10) -0.0011(11)
O16 0.094(2) 0.0607(15) 0.0370(12) 0.0030(10) -0.0011(12) 0.0174(14)
F25 0.0822(17) 0.112(2) 0.0828(18) 0.0447(16) 0.0100(14) 0.0365(16)
F30 0.0794(17) 0.0794(17) 0.100(2) 0.0078(15) -0.0253(15) 0.0014(14)
F14 0.121(2) 0.0850(19) 0.0688(17) -0.0101(14) 0.0242(16) -0.0124(17)
F11 0.107(2) 0.0821(18) 0.098(2) -0.0366(16) 0.0234(17) -0.0170(16)
F22 0.0770(17) 0.115(2) 0.131(3) -0.053(2) -0.0411(17) -0.0205(16)
F23 0.153(3) 0.120(3) 0.0634(17) -0.0191(16) -0.0251(18) -0.041(2)
F27 0.134(3) 0.095(2) 0.0838(19) 0.0080(16) -0.0007(18) 0.064(2)
F21 0.0552(15) 0.142(3) 0.133(3) -0.041(2) -0.0129(16) 0.0109(16)
F31 0.112(2) 0.137(3) 0.0629(16) 0.0460(17) -0.0050(15) 0.018(2)
F6 0.122(3) 0.088(2) 0.111(2) -0.0199(17) -0.046(2) -0.0221(18)
C7 0.0403(14) 0.0309(12) 0.0321(12) -0.0002(10) -0.0105(10) -0.0019(10)
F32 0.165(3) 0.0580(16) 0.156(3) -0.0348(18) -0.080(3) 0.0434(19)
F13 0.189(4) 0.0706(18) 0.083(2) -0.0108(15) 0.018(2) -0.052(2)
C1 0.0428(14) 0.0287(12) 0.0342(13) -0.0032(10) -0.0085(11) -0.0028(10)
C6 0.0464(15) 0.0317(12) 0.0324(13) -0.0031(10) -0.0089(11) -0.0021(11)
F24 0.171(3) 0.0512(14) 0.162(3) -0.0426(17) -0.104(3) 0.0254(17)
C2 0.0463(15) 0.0330(13) 0.0306(12) -0.0025(10) -0.0073(11) -0.0038(11)
F12 0.121(3) 0.109(3) 0.162(4) -0.069(2) -0.067(3) 0.008(2)
F8 0.133(3) 0.159(3) 0.098(2) 0.052(2) -0.067(2) -0.080(3)
C10 0.0535(17) 0.0398(14) 0.0296(13) -0.0041(11) -0.0085(12) -0.0067(12)
C8 0.0438(14) 0.0359(13) 0.0289(12) -0.0046(10) -0.0050(10) -0.0045(11)
C37 0.0470(17) 0.0434(16) 0.0509(17) 0.0032(13) -0.0073(13) -0.0102(13)
F7 0.106(2) 0.155(3) 0.079(2) 0.035(2) 0.0000(17) -0.027(2)
F10 0.217(4) 0.0578(16) 0.104(2) -0.0153(16) 0.013(3) -0.051(2)
F5 0.219(5) 0.142(3) 0.090(2) -0.069(2) 0.042(3) -0.082(3)
F4 0.194(4) 0.0492(15) 0.159(3) -0.0261(18) -0.078(3) 0.0015(19)
F33 0.206(4) 0.132(3) 0.0454(15) 0.0133(17) 0.014(2) 0.023(3)
F20 0.088(2) 0.086(2) 0.234(5) -0.072(3) 0.056(3) -0.0196(17)
C12 0.0616(19) 0.0421(15) 0.0301(13) 0.0012(11) -0.0056(12) -0.0032(13)
C47 0.064(2) 0.0412(16) 0.0397(15) 0.0022(12) 0.0013(14) -0.0002(14)
C39 0.0524(18) 0.0350(14) 0.0512(17) -0.0005(12) -0.0223(14) -0.0059(12)
C9 0.0607(18) 0.0354(14) 0.0341(14) -0.0074(11) -0.0071(13) 0.0004(13)
C27 0.0405(16) 0.0517(18) 0.065(2) 0.0101(16) -0.0079(15) -0.0045(14)
F26 0.104(2) 0.147(3) 0.130(3) 0.004(2) -0.073(2) 0.018(2)
C38 0.0455(17) 0.0491(17) 0.062(2) 0.0000(15) -0.0166(15) -0.0125(14)
C11 0.070(2) 0.0466(16) 0.0287(13) -0.0029(12) -0.0075(13) -0.0046(15)
C5 0.085(2) 0.0331(14) 0.0414(16) -0.0008(12) -0.0197(16) 0.0060(15)
C42 0.0460(17) 0.0576(19) 0.0465(17) 0.0016(14) -0.0062(13) 0.0048(14)
F9 0.244(5) 0.086(2) 0.114(3) 0.026(2) -0.061(3) 0.044(3)
C3 0.078(2) 0.0357(15) 0.0401(15) -0.0113(12) -0.0140(15) 0.0019(14)
C40 0.071(2) 0.0468(18) 0.072(2) -0.0099(17) -0.032(2) -0.0056(16)
C29 0.0498(18) 0.0435(17) 0.067(2) -0.0107(15) 0.0026(16) -0.0075(14)
C49 0.074(2) 0.0512(19) 0.0446(17) -0.0018(14) -0.0013(16) -0.0189(17)
C44 0.066(2) 0.064(2) 0.0416(17) -0.0025(15) 0.0008(15) 0.0040(18)
C34 0.068(2) 0.0421(17) 0.0555(19) -0.0042(14) -0.0134(17) 0.0019(15)
F28 0.142(3) 0.284(6) 0.0569(17) -0.024(3) 0.0090(19) 0.112(4)
F18 0.102(3) 0.213(5) 0.147(4) 0.078(3) -0.059(3) -0.017(3)
C32 0.073(2) 0.0463(18) 0.058(2) -0.0017(15) -0.0031(18) -0.0068(17)
C24 0.064(2) 0.0460(18) 0.056(2) -0.0111(15) 0.0005(16) -0.0029(15)
F3 0.194(5) 0.163(4) 0.165(4) 0.100(4) -0.100(4) -0.069(4)
F29 0.175(4) 0.186(4) 0.082(2) -0.059(3) -0.006(2) -0.029(3)
C4 0.110(3) 0.0278(14) 0.0509(19) -0.0069(13) -0.021(2) 0.0102(17)
F2 0.076(2) 0.281(6) 0.132(3) 0.049(4) -0.022(2) 0.046(3)
C22 0.0543(19) 0.0512(19) 0.060(2) 0.0013(15) -0.0065(16) 0.0060(15)
C36 0.052(2) 0.068(2) 0.068(2) -0.0074(19) 0.0032(17) -0.0158(17)
C28 0.056(2) 0.0435(17) 0.073(2) 0.0024(16) -0.0068(17) -0.0026(15)
C16 0.085(3) 0.0543(19) 0.0332(15) -0.0041(13) 0.0003(15) -0.0098(18)
C48 0.087(3) 0.0454(18) 0.057(2) -0.0027(15) -0.0130(19) -0.0061(18)
F17 0.197(5) 0.193(5) 0.208(5) 0.148(4) -0.133(4) -0.105(4)
F19 0.137(3) 0.228(5) 0.080(2) 0.036(3) 0.039(2) 0.068(3)
C14 0.111(3) 0.0429(17) 0.0448(18) -0.0096(14) -0.0139(19) -0.0212(19)
C30 0.084(3) 0.050(2) 0.078(3) -0.0157(19) 0.001(2) -0.0079(19)
C15 0.059(2) 0.068(2) 0.0507(19) -0.0053(16) -0.0219(16) -0.0057(17)
C46 0.080(3) 0.0450(18) 0.060(2) 0.0029(15) -0.0155(19) 0.0070(18)
F1 0.241(6) 0.172(4) 0.128(3) -0.046(3) -0.121(4) 0.103(4)
F15 0.093(3) 0.276(7) 0.201(5) 0.150(5) -0.041(3) -0.075(3)
C20 0.081(3) 0.0503(19) 0.0517(19) 0.0007(15) -0.0004(18) -0.0185(18)
C18 0.091(3) 0.070(3) 0.059(2) -0.0016(19) -0.033(2) -0.017(2)
C19 0.080(3) 0.073(2) 0.0436(18) 0.0066(17) -0.0123(17) 0.017(2)
F35 0.367(9) 0.223(6) 0.080(3) -0.004(3) -0.073(4) -0.182(6)
C17 0.109(3) 0.061(2) 0.0360(17) -0.0037(15) 0.0068(19) -0.003(2)
C43 0.067(2) 0.066(2) 0.0508(19) -0.0047(17) -0.0018(17) 0.0150(18)
C23 0.078(3) 0.0419(18) 0.078(3) -0.0040(17) -0.014(2) 0.0057(17)
C21 0.078(3) 0.064(3) 0.089(3) 0.000(2) -0.028(2) 0.017(2)
C26 0.066(2) 0.069(3) 0.074(3) 0.020(2) -0.018(2) -0.013(2)
C35 0.081(3) 0.084(3) 0.062(3) 0.009(2) -0.020(2) -0.004(2)
C13 0.069(2) 0.072(3) 0.061(2) -0.0056(19) 0.0037(19) 0.024(2)
C41 0.061(2) 0.083(3) 0.057(2) 0.005(2) -0.0050(18) 0.030(2)
C25 0.111(4) 0.055(2) 0.073(3) -0.019(2) -0.012(3) -0.010(2)
C50 0.097(4) 0.067(3) 0.072(3) -0.009(2) -0.020(2) -0.028(2)
C33 0.069(2) 0.059(2) 0.070(2) 0.0022(18) -0.013(2) -0.0086(18)
C31 0.084(3) 0.081(3) 0.069(3) 0.006(2) -0.004(2) -0.021(2)
C45 0.101(4) 0.101(4) 0.044(2) -0.009(2) -0.002(2) 0.023(3)
F34 0.252(7) 0.091(3) 0.307(8) -0.073(4) -0.170(6) -0.004(3)
F36 0.118(3) 0.300(8) 0.248(6) -0.172(6) 0.029(4) -0.113(4)
F16 0.392(10) 0.285(8) 0.071(2) -0.044(4) -0.089(4) 0.199(8)
C51 0.113(5) 0.186(8) 0.117(6) -0.003(6) 0.029(4) 0.016(5)
Cl1 0.381(6) 0.163(2) 0.145(2) -0.0067(19) 0.099(3) 0.009(3)
Cl2 0.0908(15) 0.221(3) 0.470(7) 0.098(4) -0.052(3) -0.0239(18)

loop_
_atom_type_symbol
_atom_type_description
_atom_type_scat_dispersion_real
_atom_type_scat_dispersion_imag
_atom_type_scat_source
C C 0.0033 0.0016 'International Tables Vol C Tables 4.2.6.8 and 6.1.1.4'
H H 0.0000 0.0000 'International Tables Vol C Tables 4.2.6.8 and 6.1.1.4'
N N 0.0061 0.0033 'International Tables Vol C Tables 4.2.6.8 and 6.1.1.4'
O O 0.0106 0.0060 'International Tables Vol C Tables 4.2.6.8 and 6.1.1.4'
F F 0.0171 0.0103 'International Tables Vol C Tables 4.2.6.8 and 6.1.1.4'
Cu Cu 0.3201 1.2651 'International Tables Vol C Tables 4.2.6.8 and 6.1.1.4'
Cl Cl 0.1484 0.1585 'International Tables Vol C Tables 4.2.6.8 and 6.1.1.4'

loop_
_geom_angle_atom_site_label_1
_geom_angle_atom_site_label_2
_geom_angle_atom_site_label_3
_geom_angle
_geom_angle_site_symmetry_1
_geom_angle_site_symmetry_3
_geom_angle_publ_flag
O12 Cu3 O12 180.0 2_676 . ?
O12 Cu3 O11 87.52(10) 2_676 . ?
O12 Cu3 O11 92.48(10) . . ?
O12 Cu3 O11 92.48(10) 2_676 2_676 ?
O12 Cu3 O11 87.52(10) . 2_676 ?
O11 Cu3 O11 180.00(8) . 2_676 ?
O6 Cu1 O8 177.74(12) . . ?
O6 Cu1 O5 92.69(11) . . ?
O8 Cu1 O5 89.00(11) . . ?
O6 Cu1 O7 87.02(11) . . ?
O8 Cu1 O7 92.07(11) . . ?
O5 Cu1 O7 155.43(12) . . ?
O6 Cu1 O1 88.91(10) . . ?
O8 Cu1 O1 89.47(10) . . ?
O5 Cu1 O1 94.28(10) . . ?
O7 Cu1 O1 110.27(10) . . ?
O13 Cu4 O15 175.60(13) . . ?
O13 Cu4 O16 87.63(11) . . ?
O15 Cu4 O16 92.33(11) . . ?
O13 Cu4 O4 86.13(10) . . ?
O15 Cu4 O4 90.85(10) . . ?
O16 Cu4 O4 136.08(12) . . ?
O13 Cu4 O14 91.31(11) . . ?
O15 Cu4 O14 92.51(12) . . ?
O16 Cu4 O14 120.31(13) . . ?
O4 Cu4 O14 103.27(10) . . ?
O10 Cu2 O10 180.00(13) . 2_677 ?
O10 Cu2 O9 87.54(12) . 2_677 ?
O10 Cu2 O9 92.46(12) 2_677 2_677 ?
O10 Cu2 O9 92.46(12) . . ?
O10 Cu2 O9 87.54(12) 2_677 . ?
O9 Cu2 O9 179.999(1) 2_677 . ?
N4 O4 Cu4 121.71(17) . . ?
N1 O1 Cu1 126.83(18) . . ?
C39 O12 Cu3 124.9(2) . . ?
C37 O11 Cu3 124.9(2) . . ?
C27 O7 Cu1 124.9(2) . . ?
C29 O8 Cu1 124.9(2) . . ?
C47 O13 Cu4 125.2(2) . . ?
O3 N3 C7 126.1(2) . . ?
O3 N3 C10 121.2(2) . . ?
C7 N3 C10 112.5(2) . . ?
C34 O10 Cu2 125.2(2) . . ?
C22 O5 Cu1 123.5(2) . . ?
C24 O6 Cu1 124.4(2) . . ?
O4 N4 C7 126.9(2) . . ?
O4 N4 C9 119.5(2) . . ?
C7 N4 C9 113.2(2) . . ?
C49 O14 Cu4 121.4(2) . . ?
C42 O15 Cu4 124.9(2) . . ?
O1 N1 C8 126.5(2) . . ?
O1 N1 C12 120.7(2) . . ?
C8 N1 C12 112.2(2) . . ?
C32 O9 Cu2 124.9(2) . . ?
O2 N2 C8 125.7(3) . . ?
O2 N2 C11 122.2(2) . . ?
C8 N2 C11 111.9(2) . . ?
C44 O16 Cu4 124.4(2) . . ?
N4 C7 N3 107.3(2) . . ?
N4 C7 C6 125.8(2) . . ?
N3 C7 C6 126.9(2) . . ?
C6 C1 C2 121.2(2) . . ?
C6 C1 H1 119.4 . . ?
C2 C1 H1 119.4 . . ?
C1 C6 C5 118.9(3) . . ?
C1 C6 C7 120.0(2) . . ?
C5 C6 C7 121.2(2) . . ?
C3 C2 C1 119.2(3) . . ?
C3 C2 C8 121.9(2) . . ?
C1 C2 C8 118.8(2) . . ?
N3 C10 C16 110.0(3) . . ?
N3 C10 C15 106.0(3) . . ?
C16 C10 C15 110.8(3) . . ?
N3 C10 C9 100.6(2) . . ?
C16 C10 C9 114.8(3) . . ?
C15 C10 C9 113.8(3) . . ?
N1 C8 N2 108.1(2) . . ?
N1 C8 C2 126.2(2) . . ?
N2 C8 C2 125.6(3) . . ?
O11 C37 C38 128.0(3) . . ?
O11 C37 C36 113.1(3) . . ?
C38 C37 C36 118.9(3) . . ?
N1 C12 C19 109.9(3) . . ?
N1 C12 C20 105.4(3) . . ?
C19 C12 C20 110.0(3) . . ?
N1 C12 C11 100.4(2) . . ?
C19 C12 C11 116.2(3) . . ?
C20 C12 C11 114.0(3) . . ?
O13 C47 C48 129.3(3) . . ?
O13 C47 C46 112.4(3) . . ?
C48 C47 C46 118.2(3) . . ?
O12 C39 C38 128.4(3) . . ?
O12 C39 C40 112.7(3) . . ?
C38 C39 C40 119.0(3) . . ?
N4 C9 C14 109.7(3) . . ?
N4 C9 C13 105.9(3) . . ?
C14 C9 C13 110.6(3) . . ?
N4 C9 C10 100.0(2) . . ?
C14 C9 C10 114.7(3) . . ?
C13 C9 C10 114.9(3) . . ?
O7 C27 C28 128.1(3) . . ?
O7 C27 C26 113.8(4) . . ?
C28 C27 C26 118.1(3) . . ?
C39 C38 C37 121.0(3) . . ?
C39 C38 H38 119.5 . . ?
C37 C38 H38 119.5 . . ?
N2 C11 C17 110.0(3) . . ?
N2 C11 C18 106.2(3) . . ?
C17 C11 C18 110.9(3) . . ?
N2 C11 C12 100.6(2) . . ?
C17 C11 C12 115.2(3) . . ?
C18 C11 C12 113.1(3) . . ?
C4 C5 C6 119.4(3) . . ?
C4 C5 H5 120.3 . . ?
C6 C5 H5 120.3 . . ?
O15 C42 C43 128.7(3) . . ?
O15 C42 C41 113.3(3) . . ?
C43 C42 C41 118.0(3) . . ?
C4 C3 C2 119.4(3) . . ?
C4 C3 H3 120.3 . . ?
C2 C3 H3 120.3 . . ?
F24 C40 F22 107.5(4) . . ?
F24 C40 F23 108.5(4) . . ?
F22 C40 F23 105.3(4) . . ?
F24 C40 C39 110.6(3) . . ?
F22 C40 C39 113.8(4) . . ?
F23 C40 C39 110.9(3) . . ?
O8 C29 C28 128.3(3) . . ?
O8 C29 C30 112.9(4) . . ?
C28 C29 C30 118.8(3) . . ?
O14 C49 C48 128.5(3) . . ?
O14 C49 C50 113.4(4) . . ?
C48 C49 C50 118.1(4) . . ?
O16 C44 C43 128.0(3) . . ?
O16 C44 C45 114.3(3) . . ?
C43 C44 C45 117.6(4) . . ?
O10 C34 C33 128.1(4) . . ?
O10 C34 C35 114.5(4) . . ?
C33 C34 C35 117.5(4) . . ?
O9 C32 C33 128.4(4) . . ?
O9 C32 C31 113.7(4) . . ?
C33 C32 C31 117.9(4) . . ?
O6 C24 C23 127.9(3) . . ?
O6 C24 C25 112.8(4) . . ?
C23 C24 C25 119.3(4) . . ?
C3 C4 C5 121.9(3) . . ?
C3 C4 H4 119.0 . . ?
C5 C4 H4 119.0 . . ?
O5 C22 C23 128.1(4) . . ?
O5 C22 C21 114.0(4) . . ?
C23 C22 C21 117.9(4) . . ?
F19 C36 F20 108.8(5) . . ?
F19 C36 F21 105.0(4) . . ?
F20 C36 F21 105.4(4) . . ?
F19 C36 C37 111.3(4) . . ?
F20 C36 C37 113.0(3) . . ?
F21 C36 C37 113.0(3) . . ?
C29 C28 C27 121.4(3) . . ?
C29 C28 H28 119.3 . . ?
C27 C28 H28 119.3 . . ?
C10 C16 H16 109.5 . . ?
C10 C16 H16A 109.5 . . ?
H16 C16 H16A 109.5 . . ?
C10 C16 H16B 109.5 . . ?
H16 C16 H16B 109.5 . . ?
H16A C16 H16B 109.5 . . ?
C49 C48 C47 122.9(4) . . ?
C49 C48 H34 118.6 . . ?
C47 C48 H34 118.6 . . ?
C9 C14 H14 109.5 . . ?
C9 C14 H14A 109.5 . . ?
H14 C14 H14A 109.5 . . ?
C9 C14 H14B 109.5 . . ?
H14 C14 H14B 109.5 . . ?
H14A C14 H14B 109.5 . . ?
F10 C30 F12 108.1(4) . . ?
F10 C30 F11 107.9(4) . . ?
F12 C30 F11 106.0(4) . . ?
F10 C30 C29 113.2(4) . . ?
F12 C30 C29 112.4(4) . . ?
F11 C30 C29 108.9(4) . . ?
C10 C15 H15 109.5 . . ?
C10 C15 H15A 109.5 . . ?
H15 C15 H15A 109.5 . . ?
C10 C15 H15B 109.5 . . ?
H15 C15 H15B 109.5 . . ?
H15A C15 H15B 109.5 . . ?
F32 C46 F31 109.3(4) . . ?
F32 C46 F30 106.6(4) . . ?
F31 C46 F30 104.8(4) . . ?
F32 C46 C47 113.4(3) . . ?
F31 C46 C47 109.9(3) . . ?
F30 C46 C47 112.3(3) . . ?
C12 C20 H20 109.5 . . ?
C12 C20 H20A 109.5 . . ?
H20 C20 H20A 109.5 . . ?
C12 C20 H20B 109.5 . . ?
H20 C20 H20B 109.5 . . ?
H20A C20 H20B 109.5 . . ?
C11 C18 H18 109.5 . . ?
C11 C18 H18A 109.5 . . ?
H18 C18 H18A 109.5 . . ?
C11 C18 H18B 109.5 . . ?
H18 C18 H18B 109.5 . . ?
H18A C18 H18B 109.5 . . ?
C12 C19 H19 109.5 . . ?
C12 C19 H19A 109.5 . . ?
H19 C19 H19A 109.5 . . ?
C12 C19 H19B 109.5 . . ?
H19 C19 H19B 109.5 . . ?
H19A C19 H19B 109.5 . . ?
C11 C17 H17 109.5 . . ?
C11 C17 H17A 109.5 . . ?
H17 C17 H17A 109.5 . . ?
C11 C17 H17B 109.5 . . ?
H17 C17 H17B 109.5 . . ?
H17A C17 H17B 109.5 . . ?
C42 C43 C44 121.6(4) . . ?
C42 C43 H43 119.2 . . ?
C44 C43 H43 119.2 . . ?
C22 C23 C24 121.8(3) . . ?
C22 C23 H23 119.1 . . ?
C24 C23 H23 119.1 . . ?
F2 C21 F3 109.0(5) . . ?
F2 C21 F1 105.4(5) . . ?
F3 C21 F1 103.0(6) . . ?
F2 C21 C22 112.3(5) . . ?
F3 C21 C22 112.9(4) . . ?
F1 C21 C22 113.6(4) . . ?
F8 C26 F9 110.3(4) . . ?
F8 C26 F7 105.8(5) . . ?
F9 C26 F7 104.3(4) . . ?
F8 C26 C27 112.9(3) . . ?
F9 C26 C27 113.2(4) . . ?
F7 C26 C27 109.7(3) . . ?
F16 C35 F17 106.7(6) . . ?
F16 C35 F18 104.8(6) . . ?
F17 C35 F18 105.0(5) . . ?
F16 C35 C34 111.4(4) . . ?
F17 C35 C34 112.7(4) . . ?
F18 C35 C34 115.5(4) . . ?
C9 C13 H13 109.5 . . ?
C9 C13 H13A 109.5 . . ?
H13 C13 H13A 109.5 . . ?
C9 C13 H13B 109.5 . . ?
H13 C13 H13B 109.5 . . ?
H13A C13 H13B 109.5 . . ?
F27 C41 F26 104.9(4) . . ?
F27 C41 F25 108.7(4) . . ?
F26 C41 F25 106.9(4) . . ?
F27 C41 C42 113.6(3) . . ?
F26 C41 C42 110.3(4) . . ?
F25 C41 C42 112.0(3) . . ?
F5 C25 F4 109.7(5) . . ?
F5 C25 F6 106.4(5) . . ?
F4 C25 F6 105.5(4) . . ?
F5 C25 C24 111.1(4) . . ?
F4 C25 C24 113.1(4) . . ?
F6 C25 C24 110.7(4) . . ?
F36 C50 F35 109.9(6) . . ?
F36 C50 F34 102.6(6) . . ?
F35 C50 F34 103.4(6) . . ?
F36 C50 C49 113.4(5) . . ?
F35 C50 C49 113.2(4) . . ?
F34 C50 C49 113.4(4) . . ?
C32 C33 C34 120.9(4) . . ?
C32 C33 H33 119.6 . . ?
C34 C33 H33 119.6 . . ?
F15 C31 F14 108.7(5) . . ?
F15 C31 F13 108.3(5) . . ?
F14 C31 F13 103.8(4) . . ?
F15 C31 C32 113.3(4) . . ?
F14 C31 C32 112.3(4) . . ?
F13 C31 C32 109.9(4) . . ?
F28 C45 F33 109.1(5) . . ?
F28 C45 F29 108.3(6) . . ?
F33 C45 F29 103.7(5) . . ?
F28 C45 C44 113.5(4) . . ?
F33 C45 C44 112.5(4) . . ?
F29 C45 C44 109.1(4) . . ?
Cl2 C51 Cl1 116.8(5) . . ?
Cl2 C51 H51 108.1 . . ?
Cl1 C51 H51 108.1 . . ?
Cl2 C51 H51A 108.1 . . ?
Cl1 C51 H51A 108.1 . . ?
H51 C51 H51A 107.3 . . ?

loop_
_geom_bond_atom_site_label_1
_geom_bond_atom_site_label_2
_geom_bond_distance
_geom_bond_site_symmetry_2
_geom_bond_publ_flag
Cu3 O12 1.920(2) 2_676 ?
Cu3 O12 1.920(2) . ?
Cu3 O11 1.926(2) . ?
Cu3 O11 1.926(2) 2_676 ?
Cu1 O6 1.920(2) . ?
Cu1 O8 1.936(2) . ?
Cu1 O5 1.943(2) . ?
Cu1 O7 1.946(2) . ?
Cu1 O1 2.264(2) . ?
Cu4 O13 1.911(2) . ?
Cu4 O15 1.917(2) . ?
Cu4 O16 1.961(2) . ?
Cu4 O4 2.031(2) . ?
Cu4 O14 2.092(3) . ?
Cu2 O10 1.922(2) . ?
Cu2 O10 1.922(3) 2_677 ?
Cu2 O9 1.928(3) 2_677 ?
Cu2 O9 1.928(3) . ?
O4 N4 1.292(3) . ?
O1 N1 1.288(3) . ?
O12 C39 1.252(4) . ?
O3 N3 1.273(3) . ?
O11 C37 1.248(4) . ?
O7 C27 1.253(4) . ?
O8 C29 1.256(4) . ?
O13 C47 1.253(4) . ?
N3 C7 1.352(3) . ?
N3 C10 1.501(4) . ?
O10 C34 1.244(5) . ?
O5 C22 1.253(4) . ?
O6 C24 1.251(4) . ?
N4 C7 1.344(3) . ?
N4 C9 1.493(3) . ?
O14 C49 1.244(5) . ?
O15 C42 1.254(4) . ?
N1 C8 1.339(4) . ?
N1 C12 1.504(4) . ?
O9 C32 1.247(5) . ?
O2 N2 1.271(3) . ?
N2 C8 1.358(3) . ?
N2 C11 1.504(4) . ?
O16 C44 1.245(5) . ?
F25 C41 1.314(5) . ?
F30 C46 1.315(5) . ?
F14 C31 1.315(6) . ?
F11 C30 1.328(5) . ?
F22 C40 1.307(5) . ?
F23 C40 1.309(5) . ?
F27 C41 1.305(5) . ?
F21 C36 1.323(5) . ?
F31 C46 1.314(5) . ?
F6 C25 1.323(6) . ?
C7 C6 1.462(4) . ?
F32 C46 1.305(5) . ?
F13 C31 1.330(6) . ?
C1 C6 1.393(4) . ?
C1 C2 1.395(4) . ?
C1 H1 0.9300 . ?
C6 C5 1.399(4) . ?
F24 C40 1.306(5) . ?
C2 C3 1.392(4) . ?
C2 C8 1.464(4) . ?
F12 C30 1.308(6) . ?
F8 C26 1.290(5) . ?
C10 C16 1.515(4) . ?
C10 C15 1.524(5) . ?
C10 C9 1.554(4) . ?
C37 C38 1.384(5) . ?
C37 C36 1.530(5) . ?
F7 C26 1.317(6) . ?
F10 C30 1.294(5) . ?
F5 C25 1.278(6) . ?
F4 C25 1.303(6) . ?
F33 C45 1.291(6) . ?
F20 C36 1.277(5) . ?
C12 C19 1.506(5) . ?
C12 C20 1.529(5) . ?
C12 C11 1.545(4) . ?
C47 C48 1.375(5) . ?
C47 C46 1.528(5) . ?
C39 C38 1.373(5) . ?
C39 C40 1.529(5) . ?
C9 C14 1.514(5) . ?
C9 C13 1.518(5) . ?
C27 C28 1.378(6) . ?
C27 C26 1.521(5) . ?
F26 C41 1.313(6) . ?
C38 H38 0.9300 . ?
C11 C17 1.510(5) . ?
C11 C18 1.529(5) . ?
C5 C4 1.382(5) . ?
C5 H5 0.9300 . ?
C42 C43 1.370(5) . ?
C42 C41 1.528(5) . ?
F9 C26 1.293(6) . ?
C3 C4 1.379(5) . ?
C3 H3 0.9300 . ?
C29 C28 1.374(6) . ?
C29 C30 1.537(5) . ?
C49 C48 1.372(6) . ?
C49 C50 1.532(5) . ?
C44 C43 1.380(5) . ?
C44 C45 1.527(5) . ?
C34 C33 1.387(6) . ?
C34 C35 1.517(6) . ?
F28 C45 1.266(6) . ?
F18 C35 1.280(6) . ?
C32 C33 1.376(6) . ?
C32 C31 1.535(6) . ?
C24 C23 1.376(6) . ?
C24 C25 1.536(6) . ?
F3 C21 1.280(6) . ?
F29 C45 1.316(7) . ?
C4 H4 0.9300 . ?
F2 C21 1.259(6) . ?
C22 C23 1.376(6) . ?
C22 C21 1.531(6) . ?
C36 F19 1.276(5) . ?
C28 H28 0.9300 . ?
C16 H16 0.9600 . ?
C16 H16A 0.9600 . ?
C16 H16B 0.9600 . ?
C48 H34 0.9300 . ?
F17 C35 1.266(6) . ?
C14 H14 0.9600 . ?
C14 H14A 0.9600 . ?
C14 H14B 0.9600 . ?
C15 H15 0.9600 . ?
C15 H15A 0.9600 . ?
C15 H15B 0.9600 . ?
F1 C21 1.286(6) . ?
F15 C31 1.270(6) . ?
C20 H20 0.9600 . ?
C20 H20A 0.9600 . ?
C20 H20B 0.9600 . ?
C18 H18 0.9600 . ?
C18 H18A 0.9600 . ?
C18 H18B 0.9600 . ?
C19 H19 0.9600 . ?
C19 H19A 0.9600 . ?
C19 H19B 0.9600 . ?
F35 C50 1.227(6) . ?
C17 H17 0.9600 . ?
C17 H17A 0.9600 . ?
C17 H17B 0.9600 . ?
C43 H43 0.9300 . ?
C23 H23 0.9300 . ?
C35 F16 1.241(7) . ?
C13 H13 0.9600 . ?
C13 H13A 0.9600 . ?
C13 H13B 0.9600 . ?
C50 F36 1.213(7) . ?
C50 F34 1.302(7) . ?
C33 H33 0.9300 . ?
C51 Cl2 1.639(9) . ?
C51 Cl1 1.703(8) . ?
C51 H51 0.9700 . ?
C51 H51A 0.9700 . ?

loop_
_geom_torsion_atom_site_label_1
_geom_torsion_atom_site_label_2
_geom_torsion_atom_site_label_3
_geom_torsion_atom_site_label_4
_geom_torsion
_geom_torsion_site_symmetry_1
_geom_torsion_site_symmetry_2
_geom_torsion_site_symmetry_3
_geom_torsion_site_symmetry_4
_geom_torsion_publ_flag
O13 Cu4 O4 N4 176.0(2) . . . . ?
O15 Cu4 O4 N4 -7.3(2) . . . . ?
O16 Cu4 O4 N4 -101.5(2) . . . . ?
O14 Cu4 O4 N4 85.5(2) . . . . ?
O6 Cu1 O1 N1 177.7(2) . . . . ?
O8 Cu1 O1 N1 -3.8(2) . . . . ?
O5 Cu1 O1 N1 85.1(2) . . . . ?
O7 Cu1 O1 N1 -95.8(2) . . . . ?
O12 Cu3 O12 C39 -138(14) 2_676 . . . ?
O11 Cu3 O12 C39 5.5(3) . . . . ?
O11 Cu3 O12 C39 -174.5(3) 2_676 . . . ?
O12 Cu3 O11 C37 173.1(3) 2_676 . . . ?
O12 Cu3 O11 C37 -6.9(3) . . . . ?
O11 Cu3 O11 C37 83(22) 2_676 . . . ?
O6 Cu1 O7 C27 178.9(3) . . . . ?
O8 Cu1 O7 C27 0.9(3) . . . . ?
O5 Cu1 O7 C27 -91.2(4) . . . . ?
O1 Cu1 O7 C27 91.1(3) . . . . ?
O6 Cu1 O8 C29 -63(3) . . . . ?
O5 Cu1 O8 C29 158.5(3) . . . . ?
O7 Cu1 O8 C29 3.1(3) . . . . ?
O1 Cu1 O8 C29 -107.2(3) . . . . ?
O15 Cu4 O13 C47 -138.8(13) . . . . ?
O16 Cu4 O13 C47 131.6(3) . . . . ?
O4 Cu4 O13 C47 -91.9(3) . . . . ?
O14 Cu4 O13 C47 11.3(3) . . . . ?
O10 Cu2 O10 C34 -75(23) 2_677 . . . ?
O9 Cu2 O10 C34 -179.5(3) 2_677 . . . ?
O9 Cu2 O10 C34 0.5(3) . . . . ?
O6 Cu1 O5 C22 -12.0(3) . . . . ?
O8 Cu1 O5 C22 166.5(3) . . . . ?
O7 Cu1 O5 C22 -100.7(4) . . . . ?
O1 Cu1 O5 C22 77.1(3) . . . . ?
O8 Cu1 O6 C24 -126(3) . . . . ?
O5 Cu1 O6 C24 12.2(3) . . . . ?
O7 Cu1 O6 C24 167.6(3) . . . . ?
O1 Cu1 O6 C24 -82.1(3) . . . . ?
Cu4 O4 N4 C7 75.7(3) . . . . ?
Cu4 O4 N4 C9 -112.0(2) . . . . ?
O13 Cu4 O14 C49 -10.3(3) . . . . ?
O15 Cu4 O14 C49 167.5(3) . . . . ?
O16 Cu4 O14 C49 -98.4(3) . . . . ?
O4 Cu4 O14 C49 76.0(3) . . . . ?
O13 Cu4 O15 C42 -88.4(14) . . . . ?
O16 Cu4 O15 C42 1.1(3) . . . . ?
O4 Cu4 O15 C42 -135.1(3) . . . . ?
O14 Cu4 O15 C42 121.5(3) . . . . ?
Cu1 O1 N1 C8 77.7(3) . . . . ?
Cu1 O1 N1 C12 -111.9(3) . . . . ?
O10 Cu2 O9 C32 -2.1(3) . . . . ?
O10 Cu2 O9 C32 177.9(3) 2_677 . . . ?
O9 Cu2 O9 C32 -109(18) 2_677 . . . ?
O13 Cu4 O16 C44 175.3(4) . . . . ?
O15 Cu4 O16 C44 -0.3(4) . . . . ?
O4 Cu4 O16 C44 93.4(4) . . . . ?
O14 Cu4 O16 C44 -94.6(4) . . . . ?
O4 N4 C7 N3 -175.9(3) . . . . ?
C9 N4 C7 N3 11.5(3) . . . . ?
O4 N4 C7 C6 4.9(5) . . . . ?
C9 N4 C7 C6 -167.8(3) . . . . ?
O3 N3 C7 N4 -179.0(3) . . . . ?
C10 N3 C7 N4 6.4(3) . . . . ?
O3 N3 C7 C6 0.3(5) . . . . ?
C10 N3 C7 C6 -174.4(3) . . . . ?
C2 C1 C6 C5 1.2(5) . . . . ?
C2 C1 C6 C7 -179.6(3) . . . . ?
N4 C7 C6 C1 15.0(5) . . . . ?
N3 C7 C6 C1 -164.1(3) . . . . ?
N4 C7 C6 C5 -165.9(3) . . . . ?
N3 C7 C6 C5 15.0(5) . . . . ?
C6 C1 C2 C3 -0.7(5) . . . . ?
C6 C1 C2 C8 177.6(3) . . . . ?
O3 N3 C10 C16 43.6(4) . . . . ?
C7 N3 C10 C16 -141.4(3) . . . . ?
O3 N3 C10 C15 -76.2(3) . . . . ?
C7 N3 C10 C15 98.7(3) . . . . ?
O3 N3 C10 C9 165.1(3) . . . . ?
C7 N3 C10 C9 -19.9(3) . . . . ?
O1 N1 C8 N2 -176.7(3) . . . . ?
C12 N1 C8 N2 12.2(3) . . . . ?
O1 N1 C8 C2 6.4(5) . . . . ?
C12 N1 C8 C2 -164.7(3) . . . . ?
O2 N2 C8 N1 -178.5(3) . . . . ?
C11 N2 C8 N1 5.9(3) . . . . ?
O2 N2 C8 C2 -1.6(5) . . . . ?
C11 N2 C8 C2 -177.1(3) . . . . ?
C3 C2 C8 N1 -160.2(3) . . . . ?
C1 C2 C8 N1 21.5(4) . . . . ?
C3 C2 C8 N2 23.4(5) . . . . ?
C1 C2 C8 N2 -154.8(3) . . . . ?
Cu3 O11 C37 C38 6.4(5) . . . . ?
Cu3 O11 C37 C36 -172.8(2) . . . . ?
O1 N1 C12 C19 41.5(4) . . . . ?
C8 N1 C12 C19 -146.9(3) . . . . ?
O1 N1 C12 C20 -77.0(3) . . . . ?
C8 N1 C12 C20 94.6(3) . . . . ?
O1 N1 C12 C11 164.4(3) . . . . ?
C8 N1 C12 C11 -24.0(3) . . . . ?
Cu4 O13 C47 C48 -6.3(6) . . . . ?
Cu4 O13 C47 C46 176.5(2) . . . . ?
Cu3 O12 C39 C38 -3.5(5) . . . . ?
Cu3 O12 C39 C40 176.3(2) . . . . ?
O4 N4 C9 C14 42.8(4) . . . . ?
C7 N4 C9 C14 -144.0(3) . . . . ?
O4 N4 C9 C13 -76.6(3) . . . . ?
C7 N4 C9 C13 96.6(3) . . . . ?
O4 N4 C9 C10 163.7(2) . . . . ?
C7 N4 C9 C10 -23.0(3) . . . . ?
N3 C10 C9 N4 23.4(3) . . . . ?
C16 C10 C9 N4 141.4(3) . . . . ?
C15 C10 C9 N4 -89.4(3) . . . . ?
N3 C10 C9 C14 140.6(3) . . . . ?
C16 C10 C9 C14 -101.3(3) . . . . ?
C15 C10 C9 C14 27.8(4) . . . . ?
N3 C10 C9 C13 -89.4(3) . . . . ?
C16 C10 C9 C13 28.6(4) . . . . ?
C15 C10 C9 C13 157.7(3) . . . . ?
Cu1 O7 C27 C28 -5.3(5) . . . . ?
Cu1 O7 C27 C26 172.2(2) . . . . ?
O12 C39 C38 C37 0.4(6) . . . . ?
C40 C39 C38 C37 -179.3(3) . . . . ?
O11 C37 C38 C39 -2.0(6) . . . . ?
C36 C37 C38 C39 177.1(3) . . . . ?
O2 N2 C11 C17 42.1(4) . . . . ?
C8 N2 C11 C17 -142.1(3) . . . . ?
O2 N2 C11 C18 -77.9(4) . . . . ?
C8 N2 C11 C18 97.9(3) . . . . ?
O2 N2 C11 C12 164.1(3) . . . . ?
C8 N2 C11 C12 -20.2(3) . . . . ?
N1 C12 C11 N2 24.2(3) . . . . ?
C19 C12 C11 N2 142.7(3) . . . . ?
C20 C12 C11 N2 -87.9(3) . . . . ?
N1 C12 C11 C17 142.4(3) . . . . ?
C19 C12 C11 C17 -99.1(4) . . . . ?
C20 C12 C11 C17 30.3(4) . . . . ?
N1 C12 C11 C18 -88.6(3) . . . . ?
C19 C12 C11 C18 29.8(4) . . . . ?
C20 C12 C11 C18 159.3(3) . . . . ?
C1 C6 C5 C4 -0.5(5) . . . . ?
C7 C6 C5 C4 -179.6(4) . . . . ?
Cu4 O15 C42 C43 -1.4(6) . . . . ?
Cu4 O15 C42 C41 178.5(3) . . . . ?
C1 C2 C3 C4 -0.6(5) . . . . ?
C8 C2 C3 C4 -178.8(3) . . . . ?
O12 C39 C40 F24 60.6(5) . . . . ?
C38 C39 C40 F24 -119.7(4) . . . . ?
O12 C39 C40 F22 -178.4(3) . . . . ?
C38 C39 C40 F22 1.4(5) . . . . ?
O12 C39 C40 F23 -59.9(4) . . . . ?
C38 C39 C40 F23 119.9(4) . . . . ?
Cu1 O8 C29 C28 -3.4(6) . . . . ?
Cu1 O8 C29 C30 176.8(3) . . . . ?
Cu4 O14 C49 C48 4.1(6) . . . . ?
Cu4 O14 C49 C50 -175.7(3) . . . . ?
Cu4 O16 C44 C43 -0.3(7) . . . . ?
Cu4 O16 C44 C45 -177.7(3) . . . . ?
Cu2 O10 C34 C33 2.4(6) . . . . ?
Cu2 O10 C34 C35 -177.2(3) . . . . ?
Cu2 O9 C32 C33 0.9(6) . . . . ?
Cu2 O9 C32 C31 178.9(3) . . . . ?
Cu1 O6 C24 C23 -6.7(6) . . . . ?
Cu1 O6 C24 C25 175.5(3) . . . . ?
C2 C3 C4 C5 1.4(7) . . . . ?
C6 C5 C4 C3 -0.8(7) . . . . ?
Cu1 O5 C22 C23 6.4(6) . . . . ?
Cu1 O5 C22 C21 -174.4(3) . . . . ?
O11 C37 C36 F19 -78.2(5) . . . . ?
C38 C37 C36 F19 102.6(5) . . . . ?
O11 C37 C36 F20 44.6(5) . . . . ?
C38 C37 C36 F20 -134.6(4) . . . . ?
O11 C37 C36 F21 164.1(4) . . . . ?
C38 C37 C36 F21 -15.1(5) . . . . ?
O8 C29 C28 C27 -1.0(6) . . . . ?
C30 C29 C28 C27 178.8(4) . . . . ?
O7 C27 C28 C29 5.9(6) . . . . ?
C26 C27 C28 C29 -171.5(3) . . . . ?
O14 C49 C48 C47 5.5(7) . . . . ?
C50 C49 C48 C47 -174.7(4) . . . . ?
O13 C47 C48 C49 -4.8(7) . . . . ?
C46 C47 C48 C49 172.2(4) . . . . ?
O8 C29 C30 F10 161.8(4) . . . . ?
C28 C29 C30 F10 -18.1(6) . . . . ?
O8 C29 C30 F12 38.9(5) . . . . ?
C28 C29 C30 F12 -140.9(4) . . . . ?
O8 C29 C30 F11 -78.3(5) . . . . ?
C28 C29 C30 F11 101.9(4) . . . . ?
O13 C47 C46 F32 -164.3(4) . . . . ?
C48 C47 C46 F32 18.2(6) . . . . ?
O13 C47 C46 F31 73.0(4) . . . . ?
C48 C47 C46 F31 -104.5(4) . . . . ?
O13 C47 C46 F30 -43.3(5) . . . . ?
C48 C47 C46 F30 139.2(4) . . . . ?
O15 C42 C43 C44 0.7(7) . . . . ?
C41 C42 C43 C44 -179.2(4) . . . . ?
O16 C44 C43 C42 0.3(8) . . . . ?
C45 C44 C43 C42 177.7(4) . . . . ?
O5 C22 C23 C24 3.8(7) . . . . ?
C21 C22 C23 C24 -175.4(4) . . . . ?
O6 C24 C23 C22 -3.7(7) . . . . ?
C25 C24 C23 C22 174.0(4) . . . . ?
O5 C22 C21 F2 -92.1(6) . . . . ?
C23 C22 C21 F2 87.1(6) . . . . ?
O5 C22 C21 F3 144.1(5) . . . . ?
C23 C22 C21 F3 -36.6(7) . . . . ?
O5 C22 C21 F1 27.3(7) . . . . ?
C23 C22 C21 F1 -153.4(5) . . . . ?
O7 C27 C26 F8 38.7(5) . . . . ?
C28 C27 C26 F8 -143.5(4) . . . . ?
O7 C27 C26 F9 164.9(4) . . . . ?
C28 C27 C26 F9 -17.3(6) . . . . ?
O7 C27 C26 F7 -79.1(4) . . . . ?
C28 C27 C26 F7 98.7(5) . . . . ?
O10 C34 C35 F16 84.4(7) . . . . ?
C33 C34 C35 F16 -95.2(7) . . . . ?
O10 C34 C35 F17 -35.5(7) . . . . ?
C33 C34 C35 F17 144.8(5) . . . . ?
O10 C34 C35 F18 -156.1(5) . . . . ?
C33 C34 C35 F18 24.2(7) . . . . ?
O15 C42 C41 F27 -170.7(4) . . . . ?
C43 C42 C41 F27 9.2(6) . . . . ?
O15 C42 C41 F26 71.8(5) . . . . ?
C43 C42 C41 F26 -108.3(5) . . . . ?
O15 C42 C41 F25 -47.1(5) . . . . ?
C43 C42 C41 F25 132.8(4) . . . . ?
O6 C24 C25 F5 62.4(6) . . . . ?
C23 C24 C25 F5 -115.7(5) . . . . ?
O6 C24 C25 F4 -173.8(4) . . . . ?
C23 C24 C25 F4 8.2(7) . . . . ?
O6 C24 C25 F6 -55.6(5) . . . . ?
C23 C24 C25 F6 126.3(5) . . . . ?
O14 C49 C50 F36 -66.1(7) . . . . ?
C48 C49 C50 F36 114.1(7) . . . . ?
O14 C49 C50 F35 60.0(7) . . . . ?
C48 C49 C50 F35 -119.8(6) . . . . ?
O14 C49 C50 F34 177.4(5) . . . . ?
C48 C49 C50 F34 -2.5(7) . . . . ?
O9 C32 C33 C34 2.5(7) . . . . ?
C31 C32 C33 C34 -175.5(4) . . . . ?
O10 C34 C33 C32 -4.3(7) . . . . ?
C35 C34 C33 C32 175.3(4) . . . . ?
O9 C32 C31 F15 166.4(5) . . . . ?
C33 C32 C31 F15 -15.4(7) . . . . ?
O9 C32 C31 F14 42.7(6) . . . . ?
C33 C32 C31 F14 -139.1(4) . . . . ?
O9 C32 C31 F13 -72.3(5) . . . . ?
C33 C32 C31 F13 106.0(5) . . . . ?
O16 C44 C45 F28 -150.7(5) . . . . ?
C43 C44 C45 F28 31.5(8) . . . . ?
O16 C44 C45 F33 -26.2(7) . . . . ?
C43 C44 C45 F33 156.1(5) . . . . ?
O16 C44 C45 F29 88.4(6) . . . . ?
C43 C44 C45 F29 -89.4(6) . . . . ?
